data_4333948
loop_
_publ_author_name
'Udumula Subbarao'
'Matthias J. Gutmann'
'Sebastian C. Peter'

_publ_section_title
;
 New Structure Type in the Mixed-Valent Compound YbCu4Ga8
;
_journal_name_full 'Inorganic Chemistry'
_journal_page_first 2219
_journal_page_last 2227
_journal_paper_doi 10.1021/ic302688n
_journal_volume 52
_journal_year 2013
_chemical_formula_sum 'Cu4 Ga8 Yb'
_chemical_formula_weight 984.96
_chemical_name_systematic
;
 ?
;
_space_group_IT_number 139
_symmetry_cell_setting tetragonal
_symmetry_space_group_name_Hall '-I 4 2'
_symmetry_space_group_name_H-M 'I 4/m m m'
_atom_sites_solution_primary direct
_atom_sites_solution_secondary difmap
_audit_creation_method SHELXL-97
_cell_angle_alpha 90.00
_cell_angle_beta 90.00
_cell_angle_gamma 90.00
_cell_formula_units_Z 6
_cell_length_a 8.6529(4)
_cell_length_b 8.6529(4)
_cell_length_c 15.4650(10)
_cell_measurement_reflns_used 3730
_cell_measurement_temperature 296(2)
_cell_measurement_theta_max 32.09
_cell_measurement_theta_min 2.63
_cell_volume 1157.91(11)
_computing_cell_refinement 'SMART APEX II'
_computing_data_collection 'SMART APEX II (Bruker,2010)'
_computing_data_reduction 'SAINT (Bruker,2000)'
_computing_molecular_graphics 'Ortep-3v2 for windows (Farrugia, 1997)'
_computing_publication_material 'PLATON (Spek, 2008)'
_computing_structure_refinement 'SHELXL-97 (Sheldrick, 2008)'
_computing_structure_solution 'SHELXS-97 (Sheldrick, 1990)'
_diffrn_ambient_temperature 296(2)
_diffrn_measured_fraction_theta_full 0.995
_diffrn_measured_fraction_theta_max 0.995
_diffrn_measurement_device_type 'CCD area detector'
_diffrn_measurement_method 'phi and omega scans'
_diffrn_radiation_monochromator graphite
_diffrn_radiation_source 'fine-focus sealed tube'
_diffrn_radiation_type MoK\a
_diffrn_radiation_wavelength 0.71073
_diffrn_reflns_av_R_equivalents 0.0403
_diffrn_reflns_av_sigmaI/netI 0.0292
_diffrn_reflns_limit_h_max 4
_diffrn_reflns_limit_h_min -12
_diffrn_reflns_limit_k_max 12
_diffrn_reflns_limit_k_min -12
_diffrn_reflns_limit_l_max 23
_diffrn_reflns_limit_l_min -23
_diffrn_reflns_number 3730
_diffrn_reflns_theta_full 32.09
_diffrn_reflns_theta_max 32.09
_diffrn_reflns_theta_min 2.63
_exptl_absorpt_coefficient_mu 50.066
_exptl_absorpt_correction_T_max 0.1886
_exptl_absorpt_correction_T_min 0.0155
_exptl_absorpt_correction_type empirical
_exptl_crystal_colour yellow
_exptl_crystal_density_diffrn 8.473
_exptl_crystal_description block
_exptl_crystal_F_000 2604
_exptl_crystal_size_max 0.50
_exptl_crystal_size_mid 0.05
_exptl_crystal_size_min 0.05
_refine_diff_density_max 5.951
_refine_diff_density_min -3.578
_refine_diff_density_rms 0.618
_refine_ls_extinction_coef 0.00081(13)
_refine_ls_extinction_expression Fc^*^=kFc[1+0.001xFc^2^\l^3^/sin(2\q)]^-1/4^
_refine_ls_extinction_method SHELXL
_refine_ls_goodness_of_fit_ref 1.083
_refine_ls_matrix_type full
_refine_ls_number_parameters 37
_refine_ls_number_reflns 628
_refine_ls_number_restraints 48
_refine_ls_restrained_S_all 1.213
_refine_ls_R_factor_all 0.0742
_refine_ls_R_factor_gt 0.0421
_refine_ls_shift/su_max 0.001
_refine_ls_shift/su_mean 0.000
_refine_ls_structure_factor_coef Fsqd
_refine_ls_weighting_details 'calc w=1/[\s^2^(Fo^2^)+(0.0749P)^2^+49.4520P] where P=(Fo^2^+2Fc^2^)/3'
_refine_ls_weighting_scheme calc
_refine_ls_wR_factor_gt 0.1360
_refine_ls_wR_factor_ref 0.1624
_reflns_number_gt 230
_reflns_number_total 628
_reflns_threshold_expression >2\s(I)
_cod_data_source_file ic302688n_si_002_2.cif
_cod_data_source_block YbCu4Ga8_Superstructure_XRD_298K
_cod_database_code 4333948

loop_
_symmetry_equiv_pos_as_xyz
'x, y, z'
'-x, -y, z'
'-y, x, z'
'y, -x, z'
'-x, y, -z'
'x, -y, -z'
'y, x, -z'
'-y, -x, -z'
'x+1/2, y+1/2, z+1/2'
'-x+1/2, -y+1/2, z+1/2'
'-y+1/2, x+1/2, z+1/2'
'y+1/2, -x+1/2, z+1/2'
'-x+1/2, y+1/2, -z+1/2'
'x+1/2, -y+1/2, -z+1/2'
'y+1/2, x+1/2, -z+1/2'
'-y+1/2, -x+1/2, -z+1/2'
'-x, -y, -z'
'x, y, -z'
'y, -x, -z'
'-y, x, -z'
'x, -y, z'
'-x, y, z'
'-y, -x, z'
'y, x, z'
'-x+1/2, -y+1/2, -z+1/2'
'x+1/2, y+1/2, -z+1/2'
'y+1/2, -x+1/2, -z+1/2'
'-y+1/2, x+1/2, -z+1/2'
'x+1/2, -y+1/2, z+1/2'
'-x+1/2, y+1/2, z+1/2'
'-y+1/2, -x+1/2, z+1/2'
'y+1/2, x+1/2, z+1/2'

loop_
_atom_site_label
_atom_site_type_symbol
_atom_site_fract_x
_atom_site_fract_y
_atom_site_fract_z
_atom_site_U_iso_or_equiv
_atom_site_adp_type
_atom_site_occupancy
_atom_site_symmetry_multiplicity
_atom_site_calc_flag
_atom_site_refinement_flags
Yb1 Yb 0.0000 0.0000 0.0000 0.0033(6) Uani 1 16 d SU
Yb2 Yb 0.5000 0.5000 0.16645(13) 0.0028(5) Uani 1 8 d SU
Cu1 Cu 0.2840(7) 0.5000 0.0000 0.0076(9) Uani 1 4 d SU
Cu2 Cu 0.2504(4) 0.2504(4) 0.08277(12) 0.0063(5) Uani 1 2 d SU
Ga1 Ga 0.5000 0.1537(3) 0.1669(2) 0.0076(6) Uani 1 2 d SU
Ga2 Ga 0.2151(4) 0.0000 0.16698(18) 0.0127(6) Uani 1 2 d SU
Ga3 Ga 0.2500 0.2500 0.2500 0.0096(7) Uani 1 4 d SU
Ga4 Ga 0.0000 0.3462(6) 0.0000 0.0079(10) Uani 1 4 d SU

loop_
_atom_site_aniso_label
_atom_site_aniso_U_11
_atom_site_aniso_U_22
_atom_site_aniso_U_33
_atom_site_aniso_U_23
_atom_site_aniso_U_13
_atom_site_aniso_U_12
Yb1 0.0030(8) 0.0030(8) 0.0039(9) 0.000 0.000 0.000
Yb2 0.0025(5) 0.0025(5) 0.0035(6) 0.000 0.000 0.000
Cu1 0.0134(14) 0.0052(13) 0.0042(11) 0.000 0.000 0.000
Cu2 0.0076(6) 0.0076(6) 0.0036(7) 0.0017(4) 0.0017(4) -0.0003(7)
Ga1 0.0065(9) 0.0056(9) 0.0106(8) 0.0004(9) 0.000 0.000
Ga2 0.0221(11) 0.0085(9) 0.0076(8) 0.000 0.0003(9) 0.000
Ga3 0.0101(9) 0.0101(9) 0.0086(9) -0.0009(7) -0.0009(7) -0.0002(10)
Ga4 0.0073(13) 0.0065(14) 0.0100(11) 0.000 0.000 0.000

loop_
_atom_type_symbol
_atom_type_description
_atom_type_scat_dispersion_real
_atom_type_scat_dispersion_imag
_atom_type_scat_source
Cu Cu 0.3201 1.2651 'International Tables Vol C Tables 4.2.6.8 and 6.1.1.4'
Ga Ga 0.2307 1.6083 'International Tables Vol C Tables 4.2.6.8 and 6.1.1.4'
Yb Yb -0.3850 5.5486 'International Tables Vol C Tables 4.2.6.8 and 6.1.1.4'

loop_
_geom_angle_atom_site_label_1
_geom_angle_atom_site_label_2
_geom_angle_atom_site_label_3
_geom_angle
_geom_angle_site_symmetry_1
_geom_angle_site_symmetry_3
Ga4 Yb1 Ga4 180.0 19 3
Ga4 Yb1 Ga4 90.0 19 17
Ga4 Yb1 Ga4 90.0 3 17
Ga4 Yb1 Ga4 90.0 19 .
Ga4 Yb1 Ga4 90.0 3 .
Ga4 Yb1 Ga4 180.0 17 .
Ga4 Yb1 Ga2 90.0 19 3
Ga4 Yb1 Ga2 90.0 3 3
Ga4 Yb1 Ga2 125.78(6) 17 3
Ga4 Yb1 Ga2 54.22(6) . 3
Ga4 Yb1 Ga2 54.22(6) 19 .
Ga4 Yb1 Ga2 125.78(6) 3 .
Ga4 Yb1 Ga2 90.0 17 .
Ga4 Yb1 Ga2 90.0 . .
Ga2 Yb1 Ga2 48.84(7) 3 .
Ga4 Yb1 Ga2 90.0 19 19
Ga4 Yb1 Ga2 90.0 3 19
Ga4 Yb1 Ga2 54.22(6) 17 19
Ga4 Yb1 Ga2 125.78(6) . 19
Ga2 Yb1 Ga2 180.00(6) 3 19
Ga2 Yb1 Ga2 131.16(7) . 19
Ga4 Yb1 Ga2 125.78(6) 19 17
Ga4 Yb1 Ga2 54.22(6) 3 17
Ga4 Yb1 Ga2 90.0 17 17
Ga4 Yb1 Ga2 90.0 . 17
Ga2 Yb1 Ga2 131.16(7) 3 17
Ga2 Yb1 Ga2 180.00(6) . 17
Ga2 Yb1 Ga2 48.84(7) 19 17
Ga4 Yb1 Ga2 90.0 19 4
Ga4 Yb1 Ga2 90.0 3 4
Ga4 Yb1 Ga2 54.22(6) 17 4
Ga4 Yb1 Ga2 125.78(6) . 4
Ga2 Yb1 Ga2 71.56(11) 3 4
Ga2 Yb1 Ga2 48.84(7) . 4
Ga2 Yb1 Ga2 108.44(11) 19 4
Ga2 Yb1 Ga2 131.16(7) 17 4
Ga4 Yb1 Ga2 125.78(6) 19 2
Ga4 Yb1 Ga2 54.22(6) 3 2
Ga4 Yb1 Ga2 90.0 17 2
Ga4 Yb1 Ga2 90.0 . 2
Ga2 Yb1 Ga2 48.84(7) 3 2
Ga2 Yb1 Ga2 71.56(11) . 2
Ga2 Yb1 Ga2 131.16(7) 19 2
Ga2 Yb1 Ga2 108.44(11) 17 2
Ga2 Yb1 Ga2 48.84(7) 4 2
Ga4 Yb1 Ga2 90.0 19 20
Ga4 Yb1 Ga2 90.0 3 20
Ga4 Yb1 Ga2 125.78(6) 17 20
Ga4 Yb1 Ga2 54.22(6) . 20
Ga2 Yb1 Ga2 108.44(11) 3 20
Ga2 Yb1 Ga2 131.16(7) . 20
Ga2 Yb1 Ga2 71.56(11) 19 20
Ga2 Yb1 Ga2 48.84(7) 17 20
Ga2 Yb1 Ga2 180.00(12) 4 20
Ga2 Yb1 Ga2 131.16(7) 2 20
Ga4 Yb1 Ga2 54.22(6) 19 18
Ga4 Yb1 Ga2 125.78(6) 3 18
Ga4 Yb1 Ga2 90.0 17 18
Ga4 Yb1 Ga2 90.0 . 18
Ga2 Yb1 Ga2 131.16(7) 3 18
Ga2 Yb1 Ga2 108.44(11) . 18
Ga2 Yb1 Ga2 48.84(7) 19 18
Ga2 Yb1 Ga2 71.56(11) 17 18
Ga2 Yb1 Ga2 131.16(7) 4 18
Ga2 Yb1 Ga2 180.00(12) 2 18
Ga2 Yb1 Ga2 48.84(7) 20 18
Ga1 Yb2 Ga1 90.000(1) 3_655 2_665
Ga1 Yb2 Ga1 90.0 3_655 .
Ga1 Yb2 Ga1 179.76(15) 2_665 .
Ga1 Yb2 Ga1 179.76(15) 3_655 4_565
Ga1 Yb2 Ga1 90.000(1) 2_665 4_565
Ga1 Yb2 Ga1 90.000(1) . 4_565
Ga1 Yb2 Ga2 89.90(6) 3_655 28
Ga1 Yb2 Ga2 54.03(8) 2_665 28
Ga1 Yb2 Ga2 125.73(12) . 28
Ga1 Yb2 Ga2 89.90(6) 4_565 28
Ga1 Yb2 Ga2 54.03(8) 3_655 26
Ga1 Yb2 Ga2 89.90(6) 2_665 26
Ga1 Yb2 Ga2 89.90(6) . 26
Ga1 Yb2 Ga2 125.73(12) 4_565 26
Ga2 Yb2 Ga2 48.92(8) 28 26
Ga1 Yb2 Ga2 89.90(6) 3_655 27
Ga1 Yb2 Ga2 125.73(12) 2_665 27
Ga1 Yb2 Ga2 54.03(8) . 27
Ga1 Yb2 Ga2 89.90(6) 4_565 27
Ga2 Yb2 Ga2 71.69(13) 28 27
Ga2 Yb2 Ga2 48.92(8) 26 27
Ga1 Yb2 Ga2 125.73(12) 3_655 25
Ga1 Yb2 Ga2 89.90(6) 2_665 25
Ga1 Yb2 Ga2 89.90(6) . 25
Ga1 Yb2 Ga2 54.03(8) 4_565 25
Ga2 Yb2 Ga2 48.92(8) 28 25
Ga2 Yb2 Ga2 71.69(13) 26 25
Ga2 Yb2 Ga2 48.92(8) 27 25
Ga1 Yb2 Cu1 126.10(13) 3_655 .
Ga1 Yb2 Cu1 90.10(6) 2_665 .
Ga1 Yb2 Cu1 90.10(6) . .
Ga1 Yb2 Cu1 54.14(10) 4_565 .
Ga2 Yb2 Cu1 130.99(5) 28 .
Ga2 Yb2 Cu1 179.87(14) 26 .
Ga2 Yb2 Cu1 130.99(5) 27 .
Ga2 Yb2 Cu1 108.18(7) 25 .
Ga1 Yb2 Cu1 90.10(6) 3_655 3_655
Ga1 Yb2 Cu1 126.10(13) 2_665 3_655
Ga1 Yb2 Cu1 54.14(10) . 3_655
Ga1 Yb2 Cu1 90.10(6) 4_565 3_655
Ga2 Yb2 Cu1 179.87(14) 28 3_655
Ga2 Yb2 Cu1 130.99(5) 26 3_655
Ga2 Yb2 Cu1 108.18(7) 27 3_655
Ga2 Yb2 Cu1 130.99(5) 25 3_655
Cu1 Yb2 Cu1 49.09(11) . 3_655
Ga1 Yb2 Cu1 54.14(10) 3_655 17_665
Ga1 Yb2 Cu1 90.10(6) 2_665 17_665
Ga1 Yb2 Cu1 90.10(6) . 17_665
Ga1 Yb2 Cu1 126.10(13) 4_565 17_665
Ga2 Yb2 Cu1 130.99(5) 28 17_665
Ga2 Yb2 Cu1 108.18(7) 26 17_665
Ga2 Yb2 Cu1 130.99(5) 27 17_665
Ga2 Yb2 Cu1 179.87(14) 25 17_665
Cu1 Yb2 Cu1 71.96(17) . 17_665
Cu1 Yb2 Cu1 49.09(11) 3_655 17_665
Ga1 Yb2 Cu1 90.10(6) 3_655 19_565
Ga1 Yb2 Cu1 54.14(10) 2_665 19_565
Ga1 Yb2 Cu1 126.10(13) . 19_565
Ga1 Yb2 Cu1 90.10(6) 4_565 19_565
Ga2 Yb2 Cu1 108.18(7) 28 19_565
Ga2 Yb2 Cu1 130.99(5) 26 19_565
Ga2 Yb2 Cu1 179.87(14) 27 19_565
Ga2 Yb2 Cu1 130.99(5) 25 19_565
Cu1 Yb2 Cu1 49.09(11) . 19_565
Cu1 Yb2 Cu1 71.96(17) 3_655 19_565
Cu1 Yb2 Cu1 49.09(11) 17_665 19_565
Cu2 Cu1 Cu2 166.8(3) 18 4_565
Cu2 Cu1 Cu2 60.86(12) 18 .
Cu2 Cu1 Cu2 117.42(10) 4_565 .
Cu2 Cu1 Cu2 117.42(10) 18 19_565
Cu2 Cu1 Cu2 60.86(12) 4_565 19_565
Cu2 Cu1 Cu2 166.8(3) . 19_565
Cu2 Cu1 Cu1 133.28(14) 18 19_565
Cu2 Cu1 Cu1 58.47(13) 4_565 19_565
Cu2 Cu1 Cu1 133.28(14) . 19_565
Cu2 Cu1 Cu1 58.47(13) 19_565 19_565
Cu2 Cu1 Cu1 58.47(13) 18 3_655
Cu2 Cu1 Cu1 133.28(14) 4_565 3_655
Cu2 Cu1 Cu1 58.47(13) . 3_655
Cu2 Cu1 Cu1 133.28(14) 19_565 3_655
Cu1 Cu1 Cu1 90.000(1) 19_565 3_655
Cu2 Cu1 Ga4 59.46(12) 18 .
Cu2 Cu1 Ga4 107.8(2) 4_565 .
Cu2 Cu1 Ga4 59.46(12) . .
Cu2 Cu1 Ga4 107.8(2) 19_565 .
Cu1 Cu1 Ga4 163.44(11) 19_565 .
Cu1 Cu1 Ga4 106.56(11) 3_655 .
Cu2 Cu1 Ga4 107.8(2) 18 17_565
Cu2 Cu1 Ga4 59.46(12) 4_565 17_565
Cu2 Cu1 Ga4 107.8(2) . 17_565
Cu2 Cu1 Ga4 59.46(12) 19_565 17_565
Cu1 Cu1 Ga4 106.56(11) 19_565 17_565
Cu1 Cu1 Ga4 163.44(11) 3_655 17_565
Ga4 Cu1 Ga4 56.9(2) . 17_565
Cu2 Cu1 Ga1 114.71(13) 18 4_565
Cu2 Cu1 Ga1 59.32(5) 4_565 4_565
Cu2 Cu1 Ga1 59.32(5) . 4_565
Cu2 Cu1 Ga1 114.71(13) 19_565 4_565
Cu1 Cu1 Ga1 106.45(8) 19_565 4_565
Cu1 Cu1 Ga1 106.45(8) 3_655 4_565
Ga4 Cu1 Ga1 69.38(11) . 4_565
Ga4 Cu1 Ga1 69.38(11) 17_565 4_565
Cu2 Cu1 Ga1 59.32(5) 18 19_565
Cu2 Cu1 Ga1 114.71(13) 4_565 19_565
Cu2 Cu1 Ga1 114.71(13) . 19_565
Cu2 Cu1 Ga1 59.32(5) 19_565 19_565
Cu1 Cu1 Ga1 106.45(8) 19_565 19_565
Cu1 Cu1 Ga1 106.45(8) 3_655 19_565
Ga4 Cu1 Ga1 69.38(11) . 19_565
Ga4 Cu1 Ga1 69.38(11) 17_565 19_565
Ga1 Cu1 Ga1 132.8(2) 4_565 19_565
Cu2 Cu1 Yb2 118.52(10) 18 .
Cu2 Cu1 Yb2 69.98(10) 4_565 .
Cu2 Cu1 Yb2 69.98(10) . .
Cu2 Cu1 Yb2 118.52(10) 19_565 .
Cu1 Cu1 Yb2 65.45(5) 19_565 .
Cu1 Cu1 Yb2 65.45(5) 3_655 .
Ga4 Cu1 Yb2 121.11(6) . .
Ga4 Cu1 Yb2 121.11(6) 17_565 .
Ga1 Cu1 Yb2 59.59(7) 4_565 .
Ga1 Cu1 Yb2 167.6(2) 19_565 .
Cu2 Cu1 Yb2 69.98(10) 18 17_665
Cu2 Cu1 Yb2 118.52(10) 4_565 17_665
Cu2 Cu1 Yb2 118.52(10) . 17_665
Cu2 Cu1 Yb2 69.98(10) 19_565 17_665
Cu1 Cu1 Yb2 65.45(5) 19_565 17_665
Cu1 Cu1 Yb2 65.45(5) 3_655 17_665
Ga4 Cu1 Yb2 121.11(6) . 17_665
Ga4 Cu1 Yb2 121.11(6) 17_565 17_665
Ga1 Cu1 Yb2 167.6(2) 4_565 17_665
Ga1 Cu1 Yb2 59.59(7) 19_565 17_665
Yb2 Cu1 Yb2 108.04(17) . 17_665
Cu1 Cu2 Cu1 63.1(3) 3_655 .
Cu1 Cu2 Ga2 179.54(14) 3_655 3
Cu1 Cu2 Ga2 117.36(10) . 3
Cu1 Cu2 Ga2 117.36(10) 3_655 .
Cu1 Cu2 Ga2 179.54(14) . .
Ga2 Cu2 Ga2 62.23(17) 3 .
Cu1 Cu2 Cu2 59.57(6) 3_655 18
Cu1 Cu2 Cu2 59.57(6) . 18
Ga2 Cu2 Cu2 120.76(8) 3 18
Ga2 Cu2 Cu2 120.76(8) . 18
Cu1 Cu2 Ga3 120.52(13) 3_655 .
Cu1 Cu2 Ga3 120.52(13) . .
Ga2 Cu2 Ga3 59.15(7) 3 .
Ga2 Cu2 Ga3 59.15(7) . .
Cu2 Cu2 Ga3 179.88(13) 18 .
Cu1 Cu2 Ga4 65.30(15) 3_655 19
Cu1 Cu2 Ga4 114.72(10) . 19
Ga2 Cu2 Ga4 114.5(2) 3 19
Ga2 Cu2 Ga4 65.72(10) . 19
Cu2 Cu2 Ga4 61.11(4) 18 19
Ga3 Cu2 Ga4 118.84(7) . 19
Cu1 Cu2 Ga4 114.72(10) 3_655 .
Cu1 Cu2 Ga4 65.30(15) . .
Ga2 Cu2 Ga4 65.72(10) 3 .
Ga2 Cu2 Ga4 114.5(2) . .
Cu2 Cu2 Ga4 61.11(4) 18 .
Ga3 Cu2 Ga4 118.84(7) . .
Ga4 Cu2 Ga4 106.2(2) 19 .
Cu1 Cu2 Ga1 115.1(2) 3_655 4_565
Cu1 Cu2 Ga1 65.76(10) . 4_565
Ga2 Cu2 Ga1 65.11(10) 3 4_565
Ga2 Cu2 Ga1 113.80(10) . 4_565
Cu2 Cu2 Ga1 119.31(7) 18 4_565
Ga3 Cu2 Ga1 60.73(7) . 4_565
Ga4 Cu2 Ga1 179.51(17) 19 4_565
Ga4 Cu2 Ga1 74.01(8) . 4_565
Cu1 Cu2 Ga1 65.76(10) 3_655 .
Cu1 Cu2 Ga1 115.1(2) . .
Ga2 Cu2 Ga1 113.80(10) 3 .
Ga2 Cu2 Ga1 65.11(10) . .
Cu2 Cu2 Ga1 119.31(7) 18 .
Ga3 Cu2 Ga1 60.73(7) . .
Ga4 Cu2 Ga1 74.01(8) 19 .
Ga4 Cu2 Ga1 179.51(17) . .
Ga1 Cu2 Ga1 105.83(17) 4_565 .
Cu1 Cu2 Yb2 64.30(14) 3_655 .
Cu1 Cu2 Yb2 64.30(14) . .
Ga2 Cu2 Yb2 115.64(10) 3 .
Ga2 Cu2 Yb2 115.64(10) . .
Cu2 Cu2 Yb2 112.96(6) 18 .
Ga3 Cu2 Yb2 67.15(8) . .
Ga4 Cu2 Yb2 121.15(15) 19 .
Ga4 Cu2 Yb2 121.15(15) . .
Ga1 Cu2 Yb2 58.99(10) 4_565 .
Ga1 Cu2 Yb2 58.99(10) . .
Cu1 Cu2 Yb1 115.94(11) 3_655 .
Cu1 Cu2 Yb1 115.94(11) . .
Ga2 Cu2 Yb1 64.12(12) 3 .
Ga2 Cu2 Yb1 64.12(12) . .
Cu2 Cu2 Yb1 67.33(4) 18 .
Ga3 Cu2 Yb1 112.55(14) . .
Ga4 Cu2 Yb1 58.95(13) 19 .
Ga4 Cu2 Yb1 58.95(13) . .
Ga1 Cu2 Yb1 120.90(12) 4_565 .
Ga1 Cu2 Yb1 120.90(12) . .
Yb2 Cu2 Yb1 179.70(11) . .
Ga3 Ga1 Ga3 109.38(11) 3_655 .
Ga3 Ga1 Cu2 58.33(5) 3_655 3_655
Ga3 Ga1 Cu2 143.30(15) . 3_655
Ga3 Ga1 Cu2 143.30(15) 3_655 .
Ga3 Ga1 Cu2 58.33(5) . .
Cu2 Ga1 Cu2 108.8(2) 3_655 .
Ga3 Ga1 Ga1 108.32(6) 3_655 2_655
Ga3 Ga1 Ga1 108.32(6) . 2_655
Cu2 Ga1 Ga1 108.37(11) 3_655 2_655
Cu2 Ga1 Ga1 108.37(11) . 2_655
Ga3 Ga1 Ga2 150.12(16) 3_655 .
Ga3 Ga1 Ga2 55.30(5) . .
Cu2 Ga1 Ga2 149.94(16) 3_655 .
Cu2 Ga1 Ga2 55.56(11) . .
Ga1 Ga1 Ga2 61.66(6) 2_655 .
Ga3 Ga1 Ga2 55.30(5) 3_655 2_655
Ga3 Ga1 Ga2 150.12(16) . 2_655
Cu2 Ga1 Ga2 55.56(11) 3_655 2_655
Cu2 Ga1 Ga2 149.94(16) . 2_655
Ga1 Ga1 Ga2 61.66(6) 2_655 2_655
Ga2 Ga1 Ga2 123.32(12) . 2_655
Ga3 Ga1 Ga2 55.20(6) 3_655 27
Ga3 Ga1 Ga2 55.20(6) . 27
Cu2 Ga1 Ga2 108.69(9) 3_655 27
Cu2 Ga1 Ga2 108.69(9) . 27
Ga1 Ga1 Ga2 113.84(9) 2_655 27
Ga2 Ga1 Ga2 101.03(10) . 27
Ga2 Ga1 Ga2 101.03(10) 2_655 27
Ga3 Ga1 Cu1 108.57(9) 3_655 3_655
Ga3 Ga1 Cu1 108.57(9) . 3_655
Cu2 Ga1 Cu1 54.91(9) 3_655 3_655
Cu2 Ga1 Cu1 54.91(9) . 3_655
Ga1 Ga1 Cu1 113.61(12) 2_655 3_655
Ga2 Ga1 Cu1 101.00(13) . 3_655
Ga2 Ga1 Cu1 101.00(13) 2_655 3_655
Ga2 Ga1 Cu1 132.55(14) 27 3_655
Ga3 Ga1 Yb2 71.74(6) 3_655 .
Ga3 Ga1 Yb2 71.74(6) . .
Cu2 Ga1 Yb2 71.57(11) 3_655 .
Cu2 Ga1 Yb2 71.57(11) . .
Ga1 Ga1 Yb2 179.88(8) 2_655 .
Ga2 Ga1 Yb2 118.34(6) . .
Ga2 Ga1 Yb2 118.34(6) 2_655 .
Ga2 Ga1 Yb2 66.28(10) 27 .
Cu1 Ga1 Yb2 66.27(13) 3_655 .
Ga3 Ga2 Ga3 117.26(11) . 4
Ga3 Ga2 Cu2 166.25(17) . 4
Ga3 Ga2 Cu2 61.20(6) 4 4
Ga3 Ga2 Cu2 61.20(6) . .
Ga3 Ga2 Cu2 166.25(17) 4 .
Cu2 Ga2 Cu2 116.62(13) 4 .
Ga3 Ga2 Ga2 133.48(7) . 4
Ga3 Ga2 Ga2 58.71(8) 4 4
Cu2 Ga2 Ga2 58.89(8) 4 4
Cu2 Ga2 Ga2 133.36(11) . 4
Ga3 Ga2 Ga2 58.71(8) . 3
Ga3 Ga2 Ga2 133.48(7) 4 3
Cu2 Ga2 Ga2 133.36(11) 4 3
Cu2 Ga2 Ga2 58.89(8) . 3
Ga2 Ga2 Ga2 90.0 4 3
Ga3 Ga2 Ga1 59.34(8) . .
Ga3 Ga2 Ga1 107.50(14) 4 .
Cu2 Ga2 Ga1 107.33(14) 4 .
Cu2 Ga2 Ga1 59.33(10) . .
Ga2 Ga2 Ga1 163.34(6) 4 .
Ga2 Ga2 Ga1 106.66(6) 3 .
Ga3 Ga2 Ga1 107.50(14) . 2_655
Ga3 Ga2 Ga1 59.34(8) 4 2_655
Cu2 Ga2 Ga1 59.33(10) 4 2_655
Cu2 Ga2 Ga1 107.33(14) . 2_655
Ga2 Ga2 Ga1 106.66(6) 4 2_655
Ga2 Ga2 Ga1 163.34(6) 3 2_655
Ga1 Ga2 Ga1 56.68(12) . 2_655
Ga3 Ga2 Ga1 59.22(6) . 28_545
Ga3 Ga2 Ga1 59.22(6) 4 28_545
Cu2 Ga2 Ga1 114.78(11) 4 28_545
Cu2 Ga2 Ga1 114.78(11) . 28_545
Ga2 Ga2 Ga1 106.61(6) 4 28_545
Ga2 Ga2 Ga1 106.61(6) 3 28_545
Ga1 Ga2 Ga1 69.20(14) . 28_545
Ga1 Ga2 Ga1 69.20(14) 2_655 28_545
Ga3 Ga2 Ga4 114.58(8) . 19
Ga3 Ga2 Ga4 114.58(8) 4 19
Cu2 Ga2 Ga4 58.90(6) 4 19
Cu2 Ga2 Ga4 58.90(6) . 19
Ga2 Ga2 Ga4 106.52(8) 4 19
Ga2 Ga2 Ga4 106.52(8) 3 19
Ga1 Ga2 Ga4 69.23(13) . 19
Ga1 Ga2 Ga4 69.23(13) 2_655 19
Ga1 Ga2 Ga4 132.44(15) 28_545 19
Ga3 Ga2 Yb2 70.07(6) . 25
Ga3 Ga2 Yb2 70.07(6) 4 25
Cu2 Ga2 Yb2 119.01(7) 4 25
Cu2 Ga2 Yb2 119.01(7) . 25
Ga2 Ga2 Yb2 65.54(4) 4 25
Ga2 Ga2 Yb2 65.54(4) 3 25
Ga1 Ga2 Yb2 121.06(13) . 25
Ga1 Ga2 Yb2 121.06(13) 2_655 25
Ga1 Ga2 Yb2 59.69(7) 28_545 25
Ga4 Ga2 Yb2 167.87(16) 19 25
Ga3 Ga2 Yb1 118.74(7) . .
Ga3 Ga2 Yb1 118.74(7) 4 .
Cu2 Ga2 Yb1 69.84(10) 4 .
Cu2 Ga2 Yb1 69.84(10) . .
Ga2 Ga2 Yb1 65.58(4) 4 .
Ga2 Ga2 Yb1 65.58(4) 3 .
Ga1 Ga2 Yb1 120.93(12) . .
Ga1 Ga2 Yb1 120.93(12) 2_655 .
Ga1 Ga2 Yb1 168.06(14) 28_545 .
Ga4 Ga2 Yb1 59.50(11) 19 .
Yb2 Ga2 Yb1 108.38(11) 25 .
Ga2 Ga3 Ga2 117.42(15) . 27
Ga2 Ga3 Ga2 62.58(15) . 3
Ga2 Ga3 Ga2 180.0 27 3
Ga2 Ga3 Ga2 180.00(11) . 25
Ga2 Ga3 Ga2 62.58(15) 27 25
Ga2 Ga3 Ga2 117.42(15) 3 25
Ga2 Ga3 Cu2 120.35(10) . 25
Ga2 Ga3 Cu2 59.65(10) 27 25
Ga2 Ga3 Cu2 120.35(10) 3 25
Ga2 Ga3 Cu2 59.65(10) 25 25
Ga2 Ga3 Cu2 59.65(10) . .
Ga2 Ga3 Cu2 120.35(10) 27 .
Ga2 Ga3 Cu2 59.65(10) 3 .
Ga2 Ga3 Cu2 120.35(10) 25 .
Cu2 Ga3 Cu2 180.0 25 .
Ga2 Ga3 Ga1 65.36(9) . .
Ga2 Ga3 Ga1 65.58(6) 27 .
Ga2 Ga3 Ga1 114.42(6) 3 .
Ga2 Ga3 Ga1 114.64(9) 25 .
Cu2 Ga3 Ga1 119.06(7) 25 .
Cu2 Ga3 Ga1 60.94(7) . .
Ga2 Ga3 Ga1 114.64(9) . 25
Ga2 Ga3 Ga1 114.42(6) 27 25
Ga2 Ga3 Ga1 65.58(6) 3 25
Ga2 Ga3 Ga1 65.36(9) 25 25
Cu2 Ga3 Ga1 60.94(7) 25 25
Cu2 Ga3 Ga1 119.06(7) . 25
Ga1 Ga3 Ga1 180.0 . 25
Ga2 Ga3 Ga1 114.42(6) . 4_565
Ga2 Ga3 Ga1 114.64(9) 27 4_565
Ga2 Ga3 Ga1 65.36(9) 3 4_565
Ga2 Ga3 Ga1 65.58(6) 25 4_565
Cu2 Ga3 Ga1 119.06(7) 25 4_565
Cu2 Ga3 Ga1 60.94(7) . 4_565
Ga1 Ga3 Ga1 106.13(13) . 4_565
Ga1 Ga3 Ga1 73.87(13) 25 4_565
Ga2 Ga3 Ga1 65.58(6) . 28_545
Ga2 Ga3 Ga1 65.36(9) 27 28_545
Ga2 Ga3 Ga1 114.64(9) 3 28_545
Ga2 Ga3 Ga1 114.42(6) 25 28_545
Cu2 Ga3 Ga1 60.94(7) 25 28_545
Cu2 Ga3 Ga1 119.06(7) . 28_545
Ga1 Ga3 Ga1 73.87(13) . 28_545
Ga1 Ga3 Ga1 106.13(13) 25 28_545
Ga1 Ga3 Ga1 180.00(12) 4_565 28_545
Ga2 Ga3 Yb2 115.89(7) . .
Ga2 Ga3 Yb2 64.11(7) 27 .
Ga2 Ga3 Yb2 115.89(7) 3 .
Ga2 Ga3 Yb2 64.11(7) 25 .
Cu2 Ga3 Yb2 113.02(11) 25 .
Cu2 Ga3 Yb2 66.98(11) . .
Ga1 Ga3 Yb2 58.97(6) . .
Ga1 Ga3 Yb2 121.03(6) 25 .
Ga1 Ga3 Yb2 58.97(6) 4_565 .
Ga1 Ga3 Yb2 121.03(6) 28_545 .
Ga2 Ga3 Yb2 64.11(7) . 25
Ga2 Ga3 Yb2 115.89(7) 27 25
Ga2 Ga3 Yb2 64.11(7) 3 25
Ga2 Ga3 Yb2 115.89(7) 25 25
Cu2 Ga3 Yb2 66.98(11) 25 25
Cu2 Ga3 Yb2 113.02(11) . 25
Ga1 Ga3 Yb2 121.03(6) . 25
Ga1 Ga3 Yb2 58.97(6) 25 25
Ga1 Ga3 Yb2 121.03(6) 4_565 25
Ga1 Ga3 Yb2 58.97(6) 28_545 25
Yb2 Ga3 Yb2 180.0 . 25
Cu2 Ga4 Cu2 143.6(3) 20 .
Cu2 Ga4 Cu2 57.77(9) 20 3
Cu2 Ga4 Cu2 109.74(19) . 3
Cu2 Ga4 Cu2 109.74(19) 20 18
Cu2 Ga4 Cu2 57.77(9) . 18
Cu2 Ga4 Cu2 143.6(3) 3 18
Cu2 Ga4 Ga4 108.22(14) 20 17_565
Cu2 Ga4 Ga4 108.22(14) . 17_565
Cu2 Ga4 Ga4 108.22(14) 3 17_565
Cu2 Ga4 Ga4 108.22(14) 18 17_565
Cu2 Ga4 Cu1 150.24(8) 20 .
Cu2 Ga4 Cu1 55.23(11) . .
Cu2 Ga4 Cu1 150.24(8) 3 .
Cu2 Ga4 Cu1 55.23(11) 18 .
Ga4 Ga4 Cu1 61.56(11) 17_565 .
Cu2 Ga4 Cu1 55.23(11) 20 17_565
Cu2 Ga4 Cu1 150.24(8) . 17_565
Cu2 Ga4 Cu1 55.23(11) 3 17_565
Cu2 Ga4 Cu1 150.24(8) 18 17_565
Ga4 Ga4 Cu1 61.56(11) 17_565 17_565
Cu1 Ga4 Cu1 123.1(2) . 17_565
Cu2 Ga4 Ga2 108.45(12) 20 3
Cu2 Ga4 Ga2 55.38(8) . 3
Cu2 Ga4 Ga2 55.38(8) 3 3
Cu2 Ga4 Ga2 108.45(12) 18 3
Ga4 Ga4 Ga2 113.72(11) 17_565 3
Cu1 Ga4 Ga2 101.04(5) . 3
Cu1 Ga4 Ga2 101.04(5) 17_565 3
Cu2 Ga4 Ga2 55.38(8) 20 20
Cu2 Ga4 Ga2 108.45(12) . 20
Cu2 Ga4 Ga2 108.45(12) 3 20
Cu2 Ga4 Ga2 55.38(8) 18 20
Ga4 Ga4 Ga2 113.72(11) 17_565 20
Cu1 Ga4 Ga2 101.04(5) . 20
Cu1 Ga4 Ga2 101.04(5) 17_565 20
Ga2 Ga4 Ga2 132.6(2) 3 20
Cu2 Ga4 Yb1 71.78(14) 20 .
Cu2 Ga4 Yb1 71.78(14) . .
Cu2 Ga4 Yb1 71.78(14) 3 .
Cu2 Ga4 Yb1 71.78(14) 18 .
Ga4 Ga4 Yb1 180.0 17_565 .
Cu1 Ga4 Yb1 118.44(11) . .
Cu1 Ga4 Yb1 118.44(11) 17_565 .
Ga2 Ga4 Yb1 66.28(11) 3 .
Ga2 Ga4 Yb1 66.28(11) 20 .

loop_
_geom_bond_atom_site_label_1
_geom_bond_atom_site_label_2
_geom_bond_distance
_geom_bond_site_symmetry_2
Yb1 Ga4 2.996(5) 19
Yb1 Ga4 2.996(5) 3
Yb1 Ga4 2.996(5) 17
Yb1 Ga4 2.996(5) .
Yb1 Ga2 3.183(3) 3
Yb1 Ga2 3.183(3) .
Yb1 Ga2 3.183(3) 19
Yb1 Ga2 3.183(3) 17
Yb1 Ga2 3.183(3) 4
Yb1 Ga2 3.183(3) 2
Yb1 Ga2 3.183(3) 20
Yb1 Ga2 3.183(3) 18
Yb2 Ga1 2.997(3) 3_655
Yb2 Ga1 2.997(3) 2_665
Yb2 Ga1 2.997(3) .
Yb2 Ga1 2.997(3) 4_565
Yb2 Ga2 3.178(3) 28
Yb2 Ga2 3.178(3) 26
Yb2 Ga2 3.178(3) 27
Yb2 Ga2 3.178(3) 25
Yb2 Cu1 3.181(4) .
Yb2 Cu1 3.181(4) 3_655
Yb2 Cu1 3.181(4) 17_665
Yb2 Cu1 3.181(4) 19_565
Cu1 Cu2 2.527(3) 18
Cu1 Cu2 2.527(3) 4_565
Cu1 Cu2 2.527(3) .
Cu1 Cu2 2.527(3) 19_565
Cu1 Cu1 2.643(8) 19_565
Cu1 Cu1 2.643(8) 3_655
Cu1 Ga4 2.795(6) .
Cu1 Ga4 2.795(6) 17_565
Cu1 Ga1 2.816(4) 4_565
Cu1 Ga1 2.816(4) 19_565
Cu1 Yb2 3.181(4) 17_665
Cu2 Cu1 2.527(3) 3_655
Cu2 Ga2 2.547(4) 3
Cu2 Ga2 2.547(4) .
Cu2 Cu2 2.560(4) 18
Cu2 Ga3 2.5863(19) .
Cu2 Ga4 2.650(2) 19
Cu2 Ga4 2.650(2) .
Cu2 Ga1 2.656(3) 4_565
Cu2 Ga1 2.656(3) .
Ga1 Ga3 2.6510(18) 3_655
Ga1 Ga3 2.6510(18) .
Ga1 Cu2 2.656(3) 3_655
Ga1 Ga1 2.660(6) 2_655
Ga1 Ga2 2.801(3) .
Ga1 Ga2 2.801(3) 2_655
Ga1 Ga2 2.809(3) 27
Ga1 Cu1 2.816(4) 3_655
Ga2 Ga3 2.5336(15) .
Ga2 Ga3 2.5336(15) 4
Ga2 Cu2 2.547(4) 4
Ga2 Ga2 2.632(5) 4
Ga2 Ga2 2.632(5) 3
Ga2 Ga1 2.801(3) 2_655
Ga2 Ga1 2.809(3) 28_545
Ga2 Ga4 2.821(3) 19
Ga2 Yb2 3.178(3) 25
Ga3 Ga2 2.5336(15) 27
Ga3 Ga2 2.5336(15) 3
Ga3 Ga2 2.5336(15) 25
Ga3 Cu2 2.5863(19) 25
Ga3 Ga1 2.6510(18) 25
Ga3 Ga1 2.6510(18) 4_565
Ga3 Ga1 2.6510(18) 28_545
Ga3 Yb2 3.3210(8) 25
Ga4 Cu2 2.650(2) 20
Ga4 Cu2 2.650(2) 3
Ga4 Cu2 2.650(2) 18
Ga4 Ga4 2.662(10) 17_565
Ga4 Cu1 2.795(6) 17_565
Ga4 Ga2 2.821(3) 3
Ga4 Ga2 2.821(3) 20
